data_4313561
loop_
_publ_author_name
'Barton H. Hamilton'
'Kathryn A. Kelly'
'Wilhelm Malasi'
'Christopher J. Ziegler'

_publ_section_title
;
 Tetrakis(imidazolyl)borate-Based Coordination Polymers: Group II Network
 Solids, M[B(Im)4]2(H2O)2 (M = Mg, Ca, Sr)
;
_journal_name_full 'Inorganic Chemistry'
_journal_page_first 3067
_journal_page_last 3073
_journal_paper_doi 10.1021/ic026244x
_journal_volume 42
_journal_year 2003
_chemical_formula_sum 'C24 H28 B2 Ca N16 O2'
_chemical_formula_weight 634.32
_chemical_name_common 'Calcium tetrakis(imidazolyl)borate'
_chemical_name_systematic
; 
 ? 
;
_space_group_IT_number 2
_symmetry_cell_setting triclinic
_symmetry_space_group_name_Hall '-P 1'
_symmetry_space_group_name_H-M 'P -1'
_atom_sites_solution_hydrogens geom
_atom_sites_solution_primary direct
_atom_sites_solution_secondary difmap
_audit_creation_method SHELXL-97
_cell_angle_alpha 93.39(3)
_cell_angle_beta 108.36(3)
_cell_angle_gamma 118.04(3)
_cell_formula_units_Z 1
_cell_length_a 9.3893(19)
_cell_length_b 9.6820(19)
_cell_length_c 10.384(2)
_cell_measurement_reflns_used 3239
_cell_measurement_temperature 150(2)
_cell_measurement_theta_max 25.00
_cell_measurement_theta_min 2.13
_cell_volume 766.2(4)
_computing_cell_refinement P3
_computing_data_collection P3
_computing_data_reduction xdisk
_computing_molecular_graphics 'Siemens SHELXTL'
_computing_publication_material 'Siemens SHELXTL'
_computing_structure_refinement 'Siemens SHELXTL'
_computing_structure_solution 'Siemens SHELXTL'
_diffrn_ambient_temperature 293(2)
_diffrn_measured_fraction_theta_full 0.998
_diffrn_measured_fraction_theta_max 0.998
_diffrn_measurement_device_type 'Bruker P(2)1 Syntex'
_diffrn_measurement_method '\w scans'
_diffrn_radiation_monochromator graphite
_diffrn_radiation_source 'fine-focus sealed tube'
_diffrn_radiation_type MoK\a
_diffrn_radiation_wavelength 0.71073
_diffrn_reflns_av_R_equivalents 0.0191
_diffrn_reflns_av_sigmaI/netI 0.0369
_diffrn_reflns_limit_h_max 11
_diffrn_reflns_limit_h_min -1
_diffrn_reflns_limit_k_max 10
_diffrn_reflns_limit_k_min -11
_diffrn_reflns_limit_l_max 12
_diffrn_reflns_limit_l_min -12
_diffrn_reflns_number 3239
_diffrn_reflns_theta_full 25.00
_diffrn_reflns_theta_max 25.00
_diffrn_reflns_theta_min 2.13
_diffrn_standards_interval_count 97
_diffrn_standards_interval_time 3/97
_diffrn_standards_number 3
_exptl_absorpt_coefficient_mu 0.258
_exptl_absorpt_correction_type none
_exptl_crystal_colour clear
_exptl_crystal_density_diffrn 1.375
_exptl_crystal_density_method 'not measured'
_exptl_crystal_description block
_exptl_crystal_F_000 330
_exptl_crystal_size_max 0.2
_exptl_crystal_size_mid 0.2
_exptl_crystal_size_min 0.1
_refine_diff_density_max 0.229
_refine_diff_density_min -0.211
_refine_diff_density_rms 0.045
_refine_ls_extinction_method none
_refine_ls_goodness_of_fit_ref 1.053
_refine_ls_hydrogen_treatment mixed
_refine_ls_matrix_type full
_refine_ls_number_parameters 261
_refine_ls_number_reflns 2701
_refine_ls_number_restraints 0
_refine_ls_restrained_S_all 1.053
_refine_ls_R_factor_all 0.0473
_refine_ls_R_factor_gt 0.0340
_refine_ls_shift/su_max 0.001
_refine_ls_shift/su_mean 0.000
_refine_ls_structure_factor_coef Fsqd
_refine_ls_weighting_details 'calc w=1/[\s^2^(Fo^2^)+(0.0188P)^2^+0.4498P] where P=(Fo^2^+2Fc^2^)/3'
_refine_ls_weighting_scheme calc
_refine_ls_wR_factor_gt 0.0655
_refine_ls_wR_factor_ref 0.0702
_reflns_number_gt 2229
_reflns_number_total 2701
_reflns_threshold_expression >2sigma(I)
_cod_data_source_file ic026244xsi20021206_024518_3.cif
_cod_data_source_block Ca[B(Im)4].2H2O
_cod_depositor_comments
;
The following automatic conversions were performed:

'_symmetry_cell_setting' value 'Triclinic' changed to 'triclinic'
according to the built-in table from CIF Core dictionary named
'cif_core.dic' version 2.4.1 from 2010-06-29.

Automatic conversion script
Id: cif_fix_values 1646 2011-03-28 12:23:43Z adriana 
;
_cod_original_cell_volume 766.2(3)
_cod_database_code 4313561

loop_
_symmetry_equiv_pos_as_xyz
'x, y, z'
'-x, -y, -z'

loop_
_atom_site_label
_atom_site_type_symbol
_atom_site_fract_x
_atom_site_fract_y
_atom_site_fract_z
_atom_site_U_iso_or_equiv
_atom_site_adp_type
_atom_site_occupancy
_atom_site_symmetry_multiplicity
_atom_site_calc_flag
_atom_site_refinement_flags
_atom_site_disorder_assembly
_atom_site_disorder_group
Ca1 Ca 0.5000 0.5000 0.5000 0.01190(14) Uani 1 2 d S . .
B1 B 0.2333(3) -0.1269(2) 0.1506(2) 0.0137(4) Uani 1 1 d . . .
O1 O 0.78800(18) 0.63891(17) 0.51869(15) 0.0207(3) Uani 1 1 d . . .
H14 H 0.888(4) 0.677(3) 0.594(3) 0.054(8) Uiso 1 1 d . . .
H13 H 0.818(3) 0.674(3) 0.449(3) 0.051(8) Uiso 1 1 d . . .
N7 N 0.5236(2) 0.29964(18) 0.63145(15) 0.0166(3) Uani 1 1 d . . .
N4 N -0.1026(2) -0.25383(19) 0.30565(16) 0.0187(4) Uani 1 1 d . . .
N8 N 0.63356(19) 0.16188(17) 0.74860(15) 0.0130(3) Uani 1 1 d . . .
N1 N 0.4010(2) 0.30701(18) 0.27921(16) 0.0170(3) Uani 1 1 d . . .
N6 N 0.0797(2) -0.25454(19) -0.23706(16) 0.0198(4) Uani 1 1 d . . .
N2 N 0.31184(19) 0.05738(17) 0.17289(15) 0.0122(3) Uani 1 1 d . . .
N5 N 0.18843(19) -0.20023(17) -0.00260(15) 0.0137(3) Uani 1 1 d . . .
N3 N 0.06599(19) -0.19942(17) 0.18256(15) 0.0132(3) Uani 1 1 d . . .
C9 C 0.1820(2) -0.3395(2) -0.0526(2) 0.0172(4) Uani 1 1 d . . .
H9 H 0.220(3) -0.395(2) 0.009(2) 0.022(5) Uiso 1 1 d . . .
C1 C 0.2963(2) 0.1509(2) 0.26237(18) 0.0147(4) Uani 1 1 d . . .
H1 H 0.215(3) 0.107(2) 0.309(2) 0.018(5) Uiso 1 1 d . . .
C2 C 0.4912(2) 0.3142(2) 0.19468(19) 0.0170(4) Uani 1 1 d . . .
H2 H 0.575(3) 0.413(3) 0.189(2) 0.020(5) Uiso 1 1 d . . .
C8 C 0.1168(2) -0.3701(2) -0.1944(2) 0.0193(4) Uani 1 1 d . . .
H8 H 0.098(3) -0.454(3) -0.260(2) 0.022(5) Uiso 1 1 d . . .
C10 C 0.6666(2) 0.2999(2) 0.70614(19) 0.0167(4) Uani 1 1 d . . .
H10 H 0.785(3) 0.385(2) 0.730(2) 0.019(5) Uiso 1 1 d . . .
C4 C 0.0558(2) -0.2074(2) 0.30977(19) 0.0153(4) Uani 1 1 d . . .
H4 H 0.152(2) -0.185(2) 0.390(2) 0.013(5) Uiso 1 1 d . . .
C11 C 0.3883(3) 0.1516(2) 0.6265(2) 0.0175(4) Uani 1 1 d . . .
H11 H 0.269(3) 0.122(2) 0.580(2) 0.021(5) Uiso 1 1 d . . .
C7 C 0.1241(2) -0.1564(2) -0.11921(19) 0.0176(4) Uani 1 1 d . . .
H7 H 0.115(2) -0.061(2) -0.1144(19) 0.016(5) Uiso 1 1 d . . .
C5 C -0.2002(3) -0.2751(2) 0.1667(2) 0.0184(4) Uani 1 1 d . . .
H5 H -0.322(3) -0.308(2) 0.134(2) 0.023(5) Uiso 1 1 d . . .
C3 C 0.4385(2) 0.1636(2) 0.12988(19) 0.0155(4) Uani 1 1 d . . .
H3 H 0.474(2) 0.125(2) 0.065(2) 0.015(5) Uiso 1 1 d . . .
C12 C 0.4531(2) 0.0675(2) 0.69703(19) 0.0162(4) Uani 1 1 d . . .
H12 H 0.398(3) -0.037(3) 0.715(2) 0.025(6) Uiso 1 1 d . . .
C6 C -0.1002(2) -0.2428(2) 0.0908(2) 0.0158(4) Uani 1 1 d . . .
H6 H -0.126(3) -0.247(2) -0.006(2) 0.024(6) Uiso 1 1 d . . .

loop_
_atom_site_aniso_label
_atom_site_aniso_U_11
_atom_site_aniso_U_22
_atom_site_aniso_U_33
_atom_site_aniso_U_23
_atom_site_aniso_U_13
_atom_site_aniso_U_12
Ca1 0.0125(3) 0.0109(3) 0.0124(3) 0.0034(2) 0.0046(2) 0.0062(2)
B1 0.0142(11) 0.0135(10) 0.0141(10) 0.0044(8) 0.0055(9) 0.0076(9)
O1 0.0142(7) 0.0283(8) 0.0161(7) 0.0080(6) 0.0054(6) 0.0083(6)
N7 0.0156(8) 0.0157(8) 0.0177(8) 0.0046(7) 0.0054(7) 0.0080(7)
N4 0.0201(9) 0.0187(8) 0.0216(9) 0.0090(7) 0.0117(7) 0.0106(7)
N8 0.0123(8) 0.0113(7) 0.0150(8) 0.0047(6) 0.0057(6) 0.0054(6)
N1 0.0205(9) 0.0127(8) 0.0172(8) 0.0035(6) 0.0080(7) 0.0076(7)
N6 0.0167(9) 0.0225(9) 0.0157(8) 0.0002(7) 0.0050(7) 0.0080(7)
N2 0.0133(8) 0.0121(7) 0.0115(7) 0.0035(6) 0.0051(6) 0.0065(6)
N5 0.0130(8) 0.0124(8) 0.0154(8) 0.0032(6) 0.0058(6) 0.0063(7)
N3 0.0126(8) 0.0103(7) 0.0150(8) 0.0034(6) 0.0047(6) 0.0051(6)
C9 0.0153(10) 0.0116(9) 0.0232(10) 0.0017(8) 0.0078(8) 0.0060(8)
C1 0.0151(10) 0.0168(10) 0.0133(9) 0.0045(8) 0.0062(8) 0.0086(8)
C2 0.0167(10) 0.0140(10) 0.0190(10) 0.0065(8) 0.0083(8) 0.0059(8)
C8 0.0141(10) 0.0143(10) 0.0233(11) -0.0036(8) 0.0074(8) 0.0036(8)
C10 0.0155(10) 0.0136(9) 0.0187(10) 0.0054(8) 0.0056(8) 0.0063(8)
C4 0.0178(10) 0.0140(9) 0.0143(9) 0.0049(8) 0.0059(8) 0.0084(8)
C11 0.0129(10) 0.0179(10) 0.0193(10) 0.0045(8) 0.0049(8) 0.0070(8)
C7 0.0180(10) 0.0184(10) 0.0171(10) 0.0053(8) 0.0063(8) 0.0101(9)
C5 0.0155(10) 0.0179(10) 0.0232(11) 0.0081(8) 0.0080(9) 0.0088(9)
C3 0.0168(10) 0.0154(9) 0.0179(10) 0.0063(8) 0.0102(8) 0.0085(8)
C12 0.0146(10) 0.0129(9) 0.0180(10) 0.0048(8) 0.0053(8) 0.0053(8)
C6 0.0158(10) 0.0162(10) 0.0162(10) 0.0063(8) 0.0049(8) 0.0093(8)

loop_
_atom_type_symbol
_atom_type_description
_atom_type_scat_dispersion_real
_atom_type_scat_dispersion_imag
_atom_type_scat_source
C C 0.0033 0.0016 'International Tables Vol C Tables 4.2.6.8 and 6.1.1.4'
H H 0.0000 0.0000 'International Tables Vol C Tables 4.2.6.8 and 6.1.1.4'
B B 0.0013 0.0007 'International Tables Vol C Tables 4.2.6.8 and 6.1.1.4'
N N 0.0061 0.0033 'International Tables Vol C Tables 4.2.6.8 and 6.1.1.4'
O O 0.0106 0.0060 'International Tables Vol C Tables 4.2.6.8 and 6.1.1.4'
Ca Ca 0.2262 0.3064 'International Tables Vol C Tables 4.2.6.8 and 6.1.1.4'

loop_
_geom_angle_atom_site_label_1
_geom_angle_atom_site_label_2
_geom_angle_atom_site_label_3
_geom_angle
_geom_angle_site_symmetry_1
_geom_angle_site_symmetry_3
_geom_angle_publ_flag
O1 Ca1 O1 180.0 . 2_666 ?
O1 Ca1 N1 87.05(7) . 2_666 ?
O1 Ca1 N1 92.95(7) 2_666 2_666 ?
O1 Ca1 N1 92.95(7) . . ?
O1 Ca1 N1 87.05(7) 2_666 . ?
N1 Ca1 N1 180.0 2_666 . ?
O1 Ca1 N7 96.77(6) . . ?
O1 Ca1 N7 83.23(6) 2_666 . ?
N1 Ca1 N7 90.78(5) 2_666 . ?
N1 Ca1 N7 89.22(5) . . ?
O1 Ca1 N7 83.23(6) . 2_666 ?
O1 Ca1 N7 96.77(6) 2_666 2_666 ?
N1 Ca1 N7 89.22(5) 2_666 2_666 ?
N1 Ca1 N7 90.78(5) . 2_666 ?
N7 Ca1 N7 180.0 . 2_666 ?
N5 B1 N8 110.25(15) . 2_656 ?
N5 B1 N2 108.81(15) . . ?
N8 B1 N2 109.85(15) 2_656 . ?
N5 B1 N3 110.30(15) . . ?
N8 B1 N3 109.04(14) 2_656 . ?
N2 B1 N3 108.57(15) . . ?
C10 N7 C11 104.13(16) . . ?
C10 N7 Ca1 128.18(13) . . ?
C11 N7 Ca1 127.16(12) . . ?
C4 N4 C5 104.32(16) . . ?
C10 N8 C12 104.75(15) . . ?
C10 N8 B1 127.67(15) . 2_656 ?
C12 N8 B1 127.08(15) . 2_656 ?
C1 N1 C2 104.39(15) . . ?
C1 N1 Ca1 119.88(12) . . ?
C2 N1 Ca1 128.61(12) . . ?
C7 N6 C8 104.27(16) . . ?
C1 N2 C3 105.40(15) . . ?
C1 N2 B1 125.75(15) . . ?
C3 N2 B1 127.64(15) . . ?
C7 N5 C9 104.85(16) . . ?
C7 N5 B1 127.89(15) . . ?
C9 N5 B1 126.71(16) . . ?
C4 N3 C6 105.51(15) . . ?
C4 N3 B1 127.35(15) . . ?
C6 N3 B1 126.24(15) . . ?
C8 C9 N5 107.11(17) . . ?
N1 C1 N2 113.18(16) . . ?
C3 C2 N1 109.96(17) . . ?
C9 C8 N6 110.31(17) . . ?
N7 C10 N8 113.56(17) . . ?
N4 C4 N3 112.90(17) . . ?
C12 C11 N7 110.12(17) . . ?
N6 C7 N5 113.46(17) . . ?
C6 C5 N4 110.51(17) . . ?
C2 C3 N2 107.08(17) . . ?
C11 C12 N8 107.44(17) . . ?
C5 C6 N3 106.75(17) . . ?

loop_
_geom_bond_atom_site_label_1
_geom_bond_atom_site_label_2
_geom_bond_distance
_geom_bond_site_symmetry_2
_geom_bond_publ_flag
Ca1 O1 2.3190(16) . ?
Ca1 O1 2.3190(16) 2_666 ?
Ca1 N1 2.4760(19) 2_666 ?
Ca1 N1 2.4760(19) . ?
Ca1 N7 2.4904(16) . ?
Ca1 N7 2.4904(16) 2_666 ?
B1 N5 1.541(3) . ?
B1 N8 1.545(2) 2_656 ?
B1 N2 1.546(2) . ?
B1 N3 1.546(3) . ?
N7 C10 1.321(2) . ?
N7 C11 1.382(2) . ?
N4 C4 1.321(2) . ?
N4 C5 1.385(2) . ?
N8 C10 1.357(2) . ?
N8 C12 1.381(2) . ?
N8 B1 1.545(2) 2_656 ?
N1 C1 1.321(2) . ?
N1 C2 1.383(2) . ?
N6 C7 1.320(2) . ?
N6 C8 1.378(3) . ?
N2 C1 1.348(2) . ?
N2 C3 1.382(2) . ?
N5 C7 1.361(2) . ?
N5 C9 1.382(2) . ?
N3 C4 1.358(2) . ?
N3 C6 1.386(2) . ?
C9 C8 1.356(3) . ?
C2 C3 1.349(3) . ?
C11 C12 1.351(3) . ?
C5 C6 1.349(3) . ?
